data_1558117
loop_
_publ_author_name
'Qiu, Ya-Ru'
'Cui, Long'
'Cai, Pei-Yu'
'Yu, Fei'
'Kurmoo, Mohamedally'
'Leong, Chanel F.'
'D'Alessandro, Deanna M'
'Zuo, Jing-Lin'

_publ_section_title
;
 Enhanced dielectricity coupled to spin-crossover in a one-dimensional
 polymer iron(ii) incorporating tetrathiafulvalene.
;
_journal_issue 24
_journal_name_full 'Chemical science'
_journal_page_first 6229
_journal_page_last 6235
_journal_paper_doi 10.1039/d0sc02388d
_journal_volume 11
_journal_year 2020
_chemical_formula_moiety '2(C36 H34 Fe N4 O6 S6), 0.5(C2 H4 Cl4)'
_chemical_formula_sum 'C73 H70 Cl2 Fe2 N8 O12 S12'
_chemical_formula_weight 1818.69
_space_group_crystal_system triclinic
_space_group_IT_number 2
_space_group_name_Hall '-P 1'
_space_group_name_H-M_alt 'P -1'
_atom_sites_solution_hydrogens geom
_audit_creation_date 2019-07-26
_audit_creation_method
;
Olex2 1.2
(compiled 2018.05.29 svn.r3508 for OlexSys, GUI svn.r5506)
;
_audit_update_record
;
2019-07-29 deposited with the CCDC.	2020-05-27 downloaded from the CCDC.
;
_cell_angle_alpha 98.637(3)
_cell_angle_beta 99.864(3)
_cell_angle_gamma 113.651(3)
_cell_formula_units_Z 1
_cell_length_a 11.3618(9)
_cell_length_b 12.1577(10)
_cell_length_c 18.2103(14)
_cell_measurement_reflns_used 3768
_cell_measurement_temperature 123(2)
_cell_measurement_theta_max 54.17
_cell_measurement_theta_min 3.71
_cell_volume 2202.3(3)
_computing_molecular_graphics 'Olex2 (Dolomanov et al., 2009)'
_computing_publication_material 'Olex2 (Dolomanov et al., 2009)'
_computing_structure_refinement 'XL (Sheldrick, 2008)'
_diffrn_ambient_temperature 123.01
_diffrn_measured_fraction_theta_full 0.997
_diffrn_measured_fraction_theta_max 0.997
_diffrn_measurement_device_type 'Bruker APEX-II CCD'
_diffrn_measurement_method '\f and \w scans'
_diffrn_radiation_type GaK\a
_diffrn_radiation_wavelength 1.34139
_diffrn_reflns_av_R_equivalents 0.0784
_diffrn_reflns_av_unetI/netI 0.1066
_diffrn_reflns_Laue_measured_fraction_full 0.997
_diffrn_reflns_Laue_measured_fraction_max 0.997
_diffrn_reflns_limit_h_max 13
_diffrn_reflns_limit_h_min -13
_diffrn_reflns_limit_k_max 14
_diffrn_reflns_limit_k_min -14
_diffrn_reflns_limit_l_max 21
_diffrn_reflns_limit_l_min -21
_diffrn_reflns_number 20722
_diffrn_reflns_point_group_measured_fraction_full 0.997
_diffrn_reflns_point_group_measured_fraction_max 0.997
_diffrn_reflns_theta_full 51.238
_diffrn_reflns_theta_max 51.238
_diffrn_reflns_theta_min 2.208
_diffrn_standards_number 0
_exptl_absorpt_coefficient_mu 4.191
_exptl_absorpt_correction_T_max 0.7513
_exptl_absorpt_correction_T_min 0.5516
_exptl_absorpt_correction_type multi-scan
_exptl_absorpt_process_details
;
SADABS-2016/2 (Bruker,2016/2) was used for absorption correction.
wR2(int) was 0.1820 before and 0.0770 after correction.
The Ratio of minimum to maximum transmission is 0.7342.
The \l/2 correction factor is Not present.
;
_exptl_crystal_density_diffrn 1.371
_exptl_crystal_description block
_exptl_crystal_F_000 938
_exptl_crystal_size_max 0.19
_exptl_crystal_size_mid 0.16
_exptl_crystal_size_min 0.11
_refine_diff_density_max 0.869
_refine_diff_density_min -0.473
_refine_diff_density_rms 0.077
_refine_ls_extinction_method none
_refine_ls_goodness_of_fit_ref 1.043
_refine_ls_hydrogen_treatment constr
_refine_ls_matrix_type full
_refine_ls_number_parameters 643
_refine_ls_number_reflns 7221
_refine_ls_number_restraints 665
_refine_ls_restrained_S_all 1.041
_refine_ls_R_factor_all 0.1106
_refine_ls_R_factor_gt 0.0654
_refine_ls_shift/su_max 0.000
_refine_ls_shift/su_mean 0.000
_refine_ls_structure_factor_coef Fsqd
_refine_ls_weighting_details 'w=1/[\s^2^(Fo^2^)+(0.0912P)^2^+1.1403P] where P=(Fo^2^+2Fc^2^)/3'
_refine_ls_weighting_scheme calc
_refine_ls_wR_factor_gt 0.1690
_refine_ls_wR_factor_ref 0.1932
_reflns_Friedel_coverage 0.000
_reflns_number_gt 4591
_reflns_number_total 7221
_reflns_threshold_expression 'I > 2\s(I)'
_cod_data_source_file d0sc02388d2.cif
_cod_data_source_block complex_123k
_cod_depositor_comments
;Adding full bibliography for 1558117--1558119.cif.

 Adding full bibliography for 1558117--1558119.cif.
;
_cod_database_code 1558117
_publcif_datablock.id {06dd0d42-84c7-48a6-bc60-1890e8396b5c}

_shelx_shelxl_version_number 2014/7
_shelx_space_group_comment
;
The symmetry employed for this shelxl refinement is uniquely defined
by the following loop, which should always be used as a source of
symmetry information in preference to the above space-group names.
They are only intended as comments.
;
_olex2_refinement_description
;
1. Fixed Uiso
 At 1.2 times of:
  All C(H) groups, All C(H,H) groups
 At 1.5 times of:
  All C(H,H,H) groups
2. Restrained distances
 C27-C28
 1.54 with sigma of 0.01
 C18-C19 = C18'-C19'
 1.54 with sigma of 0.01
3. Uiso/Uaniso restraints and constraints
All non-hydrogen atoms have similar U: within 2A with sigma of 0.01 and sigma
for terminal atoms of 0.02
4. Same fragment restrains
{S4, S2, S1, S3, C3, C4, C5, C6, C1', C2} sigma for 1-2: 0.01, 1-3: 0.04
as
{S4', S2', S1', S3', C3', C4', C5', C6, C1, C2'}
{O6, C18, C19} sigma for 1-2: 0.02, 1-3: 0.04
as
{O6', C18', C19'}
{O6', C18', C19'} sigma for 1-2: 0.02, 1-3: 0.04
as
{O5, C27, C28}
5. Others
 Sof(O6)=1-FVAR(1)
 Sof(C18)=Sof(H18C)=Sof(H18D)=Sof(C19)=Sof(H19D)=Sof(H19E)=Sof(H19F)=0.5*(1-
 FVAR(2))
 Sof(C18')=Sof(H18A)=Sof(H18B)=Sof(C19')=Sof(H19A)=Sof(H19B)=Sof(H19C)=0.5*
 FVAR(2)
 Sof(O6')=FVAR(1)
 Sof(S2)=Sof(S1)=Sof(S4)=Sof(S3)=Sof(C2)=Sof(C5)=Sof(C4)=Sof(C1')=Sof(H1'A)=
 Sof(H1'B)=Sof(H1'C)=Sof(C3)=Sof(H3A)=Sof(H3B)=Sof(H3C)=1-FVAR(2)
 Sof(S4')=Sof(S2')=Sof(S1')=Sof(S3')=Sof(C3')=Sof(H3'A)=Sof(H3'B)=Sof(H3'C)=
 Sof(C4')=Sof(C5')=Sof(C1)=Sof(H1A)=Sof(H1B)=Sof(H1C)=Sof(C2')=FVAR(2)
 Fixed Sof: Cl1(0.5) Cl2(0.5) C27(0.5) H27A(0.5) H27B(0.5) C28(0.5) H28A(0.5)
 H28B(0.5) H28C(0.5) C29(0.5) H29A(0.5) H29B(0.5)
6.a Secondary CH2 refined with riding coordinates:
 C18'(H18A,H18B), C27(H27A,H27B), C18(H18C,H18D), C29(H29A,H29B), C25(H25A,H25B)
6.b Aromatic/amide H refined with riding coordinates:
 C37(H37), C33(H33), C31(H31), C39(H39), C11(H11), C34(H34), C13(H13),
 C36(H36), C38(H38), C20(H20), C30(H30), C8(H8)
6.c Idealised Me refined as rotating group:
 C3'(H3'A,H3'B,H3'C), C1(H1A,H1B,H1C), C19'(H19A,H19B,H19C), C28(H28A,H28B,
 H28C), C26(H26A,H26B,H26C), C23(H23A,H23B,H23C), C1'(H1'A,H1'B,H1'C), C3(H3A,
 H3B,H3C), C19(H19D,H19E,H19F), C16(H16A,H16B,H16C)
;
_olex2_submission_special_instructions 'No special instructions were received'
_publcif_funding_html
;
;

loop_
_space_group_symop_operation_xyz
'x, y, z'
'-x, -y, -z'

loop_
_atom_site_label
_atom_site_type_symbol
_atom_site_fract_x
_atom_site_fract_y
_atom_site_fract_z
_atom_site_U_iso_or_equiv
_atom_site_adp_type
_atom_site_occupancy
_atom_site_site_symmetry_order
_atom_site_calc_flag
_atom_site_refinement_flags_posn
_atom_site_refinement_flags_adp
_atom_site_refinement_flags_occupancy
_atom_site_disorder_assembly
_atom_site_disorder_group
Fe1 Fe 0.22338(7) 0.77298(6) 0.29430(4) 0.0375(2) Uani 1 1 d . U . . .
Cl1 Cl 0.0990(5) 0.2878(3) 0.4774(2) 0.0891(12) Uani 0.5 1 d . U P A 2
Cl2 Cl 0.0542(4) 0.0312(3) 0.4614(2) 0.0907(12) Uani 0.5 1 d . U P A 2
S1 S 0.307(3) 0.5367(18) 0.9700(11) 0.089(4) Uani 0.170(8) 1 d D U P B 2
S2 S 0.434(2) 0.8411(13) 1.0309(6) 0.081(4) Uani 0.170(8) 1 d D U P B 2
S3 S 0.241(3) 0.5697(14) 0.8075(9) 0.065(4) Uani 0.170(8) 1 d D U P B 2
S4 S 0.3570(15) 0.8401(12) 0.8644(6) 0.053(3) Uani 0.170(8) 1 d D U P B 2
S5 S 0.27403(16) 0.87393(12) 0.68556(8) 0.0553(4) Uani 1 1 d . U . . .
S6 S 0.16285(15) 0.60070(12) 0.63678(7) 0.0491(4) Uani 1 1 d . U . . .
S1' S 0.2780(5) 0.5681(3) 0.97877(18) 0.0793(11) Uani 0.830(8) 1 d D U P B 1
S2' S 0.3599(4) 0.8651(2) 1.03131(11) 0.0699(11) Uani 0.830(8) 1 d D U P B 1
S3' S 0.2172(4) 0.5902(3) 0.81487(18) 0.0563(10) Uani 0.830(8) 1 d D U P B 1
S4' S 0.3054(4) 0.8615(2) 0.86321(13) 0.0610(9) Uani 0.830(8) 1 d D U P B 1
O1 O 0.2796(3) 0.9200(3) 0.25122(17) 0.0369(8) Uani 1 1 d . U . . .
O2 O 0.1472(4) 0.6342(4) 0.2003(2) 0.0514(10) Uani 1 1 d . U . . .
O3 O 0.4815(4) 1.2930(3) 0.3567(2) 0.0576(10) Uani 1 1 d . U . . .
O4 O 0.4594(4) 1.2547(3) 0.4705(2) 0.0550(11) Uani 1 1 d . U . . .
O5 O 0.0919(6) 0.2871(4) 0.3040(3) 0.0902(15) Uani 1 1 d D U . . .
O6 O 0.0925(12) 0.2582(7) 0.1873(6) 0.078(3) Uani 0.587(14) 1 d D U P C 3
O6' O 0.0252(19) 0.2784(11) 0.1596(9) 0.088(4) Uani 0.413(14) 1 d D U P C 2
N1 N 0.2918(4) 0.8863(3) 0.4000(2) 0.0304(9) Uani 1 1 d . U . . .
N2 N 0.1895(4) 0.6454(3) 0.3569(2) 0.0316(9) Uani 1 1 d . U . . .
N3 N 0.4125(4) 0.7803(4) 0.2934(3) 0.0475(11) Uani 1 1 d . U . . .
N4 N 1.0347(5) 0.7739(4) 0.2872(3) 0.0480(11) Uani 1 1 d . U . . .
C1 C 0.1890(16) 0.4137(11) 0.9182(8) 0.090(4) Uani 0.830(8) 1 d D U P B 1
H1A H 0.2434 0.3984 0.8853 0.135 Uiso 0.830(8) 1 calc GR . P B 1
H1B H 0.1055 0.4046 0.8861 0.135 Uiso 0.830(8) 1 calc GR . P B 1
H1C H 0.1697 0.3538 0.9502 0.135 Uiso 0.830(8) 1 calc GR . P B 1
C1' C 0.161(8) 0.394(4) 0.925(4) 0.089(9) Uani 0.170(8) 1 d D U P B 2
H1'A H 0.1491 0.3377 0.9593 0.134 Uiso 0.170(8) 1 calc GR . P B 2
H1'B H 0.1698 0.3564 0.8765 0.134 Uiso 0.170(8) 1 calc GR . P B 2
H1'C H 0.0828 0.4116 0.9155 0.134 Uiso 0.170(8) 1 calc GR . P B 2
C2 C 0.304(5) 0.6316(17) 0.9073(11) 0.070(3) Uani 0.170(8) 1 d D U P B 2
C2' C 0.2761(9) 0.6594(7) 0.9137(4) 0.061(2) Uani 0.830(8) 1 d D U P B 1
C3 C 0.282(4) 0.841(5) 1.052(3) 0.081(9) Uani 0.170(8) 1 d D U P B 2
H3A H 0.2205 0.7564 1.0515 0.121 Uiso 0.170(8) 1 calc GR . P B 2
H3B H 0.2395 0.8695 1.0122 0.121 Uiso 0.170(8) 1 calc GR . P B 2
H3C H 0.3036 0.8958 1.1021 0.121 Uiso 0.170(8) 1 calc GR . P B 2
C3' C 0.1966(10) 0.8161(7) 1.0518(4) 0.071(3) Uani 0.830(8) 1 d D U P B 1
H3'A H 0.2076 0.8510 1.1060 0.106 Uiso 0.830(8) 1 calc GR . P B 1
H3'B H 0.1518 0.7255 1.0408 0.106 Uiso 0.830(8) 1 calc GR . P B 1
H3'C H 0.1429 0.8454 1.0194 0.106 Uiso 0.830(8) 1 calc GR . P B 1
C4 C 0.365(4) 0.7564(17) 0.9341(8) 0.065(4) Uani 0.170(8) 1 d D U P B 2
C4' C 0.3122(9) 0.7820(7) 0.9354(4) 0.0621(19) Uani 0.830(8) 1 d D U P B 1
C5 C 0.269(7) 0.7127(16) 0.7829(9) 0.057(4) Uani 0.170(8) 1 d D U P B 2
C5' C 0.2483(11) 0.7297(6) 0.7868(3) 0.054(2) Uani 0.830(8) 1 d D U P B 1
C6 C 0.2339(6) 0.7336(5) 0.7132(3) 0.0522(14) Uani 1 1 d D U . . .
C7 C 0.2046(5) 0.6817(4) 0.5656(3) 0.0401(12) Uani 1 1 d . U . . .
C8 C 0.1807(5) 0.6235(4) 0.4900(3) 0.0367(12) Uani 1 1 d . U . . .
H8 H 0.1430 0.5358 0.4744 0.044 Uiso 1 1 calc R . . . .
C9 C 0.2123(5) 0.6943(4) 0.4367(3) 0.0319(10) Uani 1 1 d . U . . .
C10 C 0.2670(5) 0.8243(4) 0.4598(3) 0.0329(11) Uani 1 1 d . U . . .
C11 C 0.2879(5) 0.8813(4) 0.5360(3) 0.0383(12) Uani 1 1 d . U . . .
H11 H 0.3233 0.9688 0.5516 0.046 Uiso 1 1 calc R . . . .
C12 C 0.2573(5) 0.8108(4) 0.5896(3) 0.0404(12) Uani 1 1 d . U . . .
C13 C 0.1591(5) 0.5280(4) 0.3314(3) 0.0411(12) Uani 1 1 d . U . . .
H13 H 0.1596 0.4816 0.3689 0.049 Uiso 1 1 calc R . . . .
C14 C 0.1257(6) 0.4638(5) 0.2542(3) 0.0552(15) Uani 1 1 d . U . . .
C15 C 0.1190(6) 0.5199(6) 0.1924(3) 0.0573(16) Uani 1 1 d . U . . .
C16 C 0.0742(8) 0.4473(8) 0.1086(4) 0.102(3) Uani 1 1 d . U . . .
H16A H -0.0062 0.3705 0.1011 0.153 Uiso 1 1 calc GR . . . .
H16B H 0.1449 0.4275 0.0958 0.153 Uiso 1 1 calc GR . . . .
H16C H 0.0552 0.4973 0.0751 0.153 Uiso 1 1 calc GR . . . .
C17 C 0.0940(8) 0.3311(6) 0.2447(4) 0.0776(19) Uani 1 1 d . U . . .
C18 C 0.054(3) 0.1277(14) 0.1677(13) 0.088(5) Uani 0.294(7) 1 d D U P C 3
H18A H -0.1123 0.1063 0.1135 0.099 Uiso 0.206(7) 1 calc R . P C 2
H18B H -0.0151 0.1219 0.1925 0.099 Uiso 0.206(7) 1 calc R . P C 2
C18' C -0.018(4) 0.1460(18) 0.143(2) 0.083(5) Uani 0.206(7) 1 d D U P C 2
H18'A H 0.0006 0.0995 0.2046 0.106 Uiso 0.294(7) 1 calc R . P C 3
H18'B H 0.1392 0.1252 0.1886 0.106 Uiso 0.294(7) 1 calc R . P C 3
C19 C -0.013(3) 0.012(2) 0.0996(14) 0.118(7) Uani 0.294(7) 1 d D U P C 3
H19A H -0.0136 -0.0598 0.1177 0.177 Uiso 0.294(7) 1 calc GR . P C 3
H19B H 0.0368 0.0259 0.0602 0.177 Uiso 0.294(7) 1 calc GR . P C 3
H19C H -0.1044 -0.0021 0.0778 0.177 Uiso 0.294(7) 1 calc GR . P C 3
C19' C 0.056(4) 0.089(3) 0.098(2) 0.087(7) Uani 0.206(7) 1 d D U P C 2
H19'A H -0.0073 0.0070 0.0657 0.131 Uiso 0.206(7) 1 calc GR . P C 2
H19'B H 0.1240 0.0798 0.1350 0.131 Uiso 0.206(7) 1 calc GR . P C 2
H19'C H 0.0988 0.1425 0.0665 0.131 Uiso 0.206(7) 1 calc GR . P C 2
C20 C 0.3508(5) 1.0073(4) 0.4162(3) 0.0359(11) Uani 1 1 d . U . . .
H20 H 0.3777 1.0492 0.4690 0.043 Uiso 1 1 calc R . . . .
C21 C 0.3789(5) 1.0828(4) 0.3625(3) 0.0355(11) Uani 1 1 d . U . . .
C22 C 0.3454(5) 1.0360(5) 0.2827(3) 0.0402(12) Uani 1 1 d . U . . .
C23 C 0.3806(7) 1.1147(5) 0.2266(3) 0.0655(18) Uani 1 1 d . U . . .
H23A H 0.4770 1.1653 0.2402 0.098 Uiso 1 1 calc GR . . . .
H23B H 0.3358 1.1688 0.2283 0.098 Uiso 1 1 calc GR . . . .
H23C H 0.3520 1.0615 0.1747 0.098 Uiso 1 1 calc GR . . . .
C24 C 0.4420(6) 1.2158(5) 0.4021(3) 0.0445(13) Uani 1 1 d . U . . .
C25 C 0.5337(7) 1.4239(5) 0.3922(4) 0.0662(17) Uani 1 1 d . U . . .
H25A H 0.5898 1.4423 0.4447 0.079 Uiso 1 1 calc R . . . .
H25B H 0.5904 1.4727 0.3621 0.079 Uiso 1 1 calc R . . . .
C26 C 0.4284(8) 1.4600(7) 0.3965(5) 0.088(2) Uani 1 1 d . U . . .
H26A H 0.4666 1.5473 0.4240 0.132 Uiso 1 1 calc GR . . . .
H26B H 0.3695 1.4088 0.4240 0.132 Uiso 1 1 calc GR . . . .
H26C H 0.3775 1.4487 0.3445 0.132 Uiso 1 1 calc GR . . . .
C27 C 0.0807(15) 0.1659(10) 0.3133(8) 0.075(3) Uani 0.5 1 d D U P D 1
H27A H 0.1522 0.1527 0.2949 0.090 Uiso 0.5 1 calc R . P D 1
H27B H -0.0050 0.1018 0.2792 0.090 Uiso 0.5 1 calc R . P D 1
C28 C 0.088(3) 0.144(2) 0.3951(9) 0.076(5) Uani 0.5 1 d D U P D 1
H28A H 0.1051 0.0713 0.3970 0.115 Uiso 0.5 1 calc GR . P D 1
H28B H 0.0043 0.1302 0.4082 0.115 Uiso 0.5 1 calc GR . P D 1
H28C H 0.1610 0.2168 0.4321 0.115 Uiso 0.5 1 calc GR . P D 1
C29 C 0.076(3) 0.158(2) 0.4144(13) 0.085(4) Uani 0.5 1 d . U P A 2
H29A H 0.1545 0.1761 0.3927 0.102 Uiso 0.5 1 calc R . P A 2
H29B H -0.0028 0.1326 0.3714 0.102 Uiso 0.5 1 calc R . P A 2
C30 C 0.4947(6) 0.7795(5) 0.3558(3) 0.0466(13) Uani 1 1 d . U . . .
H30 H 0.4670 0.7773 0.4022 0.056 Uiso 1 1 calc R . . . .
C31 C 0.6166(5) 0.7817(5) 0.3559(3) 0.0455(13) Uani 1 1 d . U . . .
H31 H 0.6699 0.7795 0.4014 0.055 Uiso 1 1 calc R . . . .
C32 C 0.6626(5) 0.7872(4) 0.2897(3) 0.0426(12) Uani 1 1 d . U . . .
C33 C 0.5775(6) 0.7914(5) 0.2263(3) 0.0560(15) Uani 1 1 d . U . . .
H33 H 0.6035 0.7968 0.1796 0.067 Uiso 1 1 calc R . . . .
C34 C 0.4580(6) 0.7877(5) 0.2306(4) 0.0548(15) Uani 1 1 d . U . . .
H34 H 0.4032 0.7905 0.1859 0.066 Uiso 1 1 calc R . . . .
C35 C 0.7889(6) 0.7832(5) 0.2879(3) 0.0455(13) Uani 1 1 d . U . . .
C36 C 0.8343(6) 0.7152(5) 0.3298(4) 0.0554(15) Uani 1 1 d . U . . .
H36 H 0.7838 0.6711 0.3612 0.066 Uiso 1 1 calc R . . . .
C37 C 0.9523(6) 0.7118(5) 0.3258(4) 0.0617(16) Uani 1 1 d . U . . .
H37 H 0.9772 0.6605 0.3530 0.074 Uiso 1 1 calc R . . . .
C38 C 0.9896(6) 0.8380(6) 0.2462(3) 0.0609(16) Uani 1 1 d . U . . .
H38 H 1.0431 0.8819 0.2158 0.073 Uiso 1 1 calc R . . . .
C39 C 0.8710(6) 0.8449(6) 0.2448(3) 0.0594(16) Uani 1 1 d . U . . .
H39 H 0.8455 0.8922 0.2141 0.071 Uiso 1 1 calc R . . . .

loop_
_atom_site_aniso_label
_atom_site_aniso_U_11
_atom_site_aniso_U_22
_atom_site_aniso_U_33
_atom_site_aniso_U_23
_atom_site_aniso_U_13
_atom_site_aniso_U_12
Fe1 0.0396(5) 0.0248(4) 0.0461(5) 0.0078(3) 0.0101(3) 0.0128(3)
Cl1 0.136(3) 0.0535(19) 0.108(3) 0.0335(19) 0.069(3) 0.052(2)
Cl2 0.123(3) 0.0424(17) 0.092(3) 0.0167(17) 0.009(2) 0.0297(19)
S4' 0.092(2) 0.0383(11) 0.0275(10) 0.0031(8) 0.0140(12) 0.0060(11)
S2' 0.093(3) 0.0530(12) 0.0295(11) 0.0020(8) 0.0067(12) 0.0042(13)
S1' 0.133(3) 0.0509(16) 0.0372(13) 0.0147(11) 0.0198(13) 0.0232(14)
S3' 0.081(2) 0.0404(12) 0.0285(12) 0.0063(9) 0.0175(11) 0.0076(10)
C3' 0.096(7) 0.056(5) 0.034(4) -0.002(3) 0.012(5) 0.015(5)
C4' 0.088(4) 0.049(3) 0.030(3) 0.005(2) 0.016(3) 0.011(3)
C5' 0.075(4) 0.039(3) 0.028(3) 0.007(2) 0.016(3) 0.006(3)
C6 0.064(3) 0.039(3) 0.032(3) 0.006(2) 0.016(2) 0.000(2)
C1 0.147(9) 0.053(5) 0.062(6) 0.024(4) 0.042(6) 0.026(5)
C2' 0.093(4) 0.047(3) 0.028(3) 0.012(2) 0.016(3) 0.014(3)
S5 0.0779(11) 0.0357(7) 0.0306(8) 0.0022(6) 0.0182(7) 0.0040(7)
S2 0.106(6) 0.067(5) 0.039(4) 0.006(4) 0.007(5) 0.013(5)
S1 0.130(7) 0.068(6) 0.051(5) 0.021(5) 0.019(5) 0.023(6)
S4 0.080(5) 0.046(4) 0.029(4) 0.007(3) 0.020(4) 0.022(4)
S6 0.0665(10) 0.0350(7) 0.0290(7) 0.0095(5) 0.0115(6) 0.0056(6)
S3 0.087(6) 0.059(5) 0.029(4) 0.012(4) 0.022(4) 0.008(5)
O3 0.093(3) 0.0313(19) 0.049(2) 0.0191(16) 0.025(2) 0.0219(19)
O6 0.126(6) 0.038(3) 0.070(5) -0.002(3) 0.044(4) 0.033(4)
O6' 0.132(7) 0.041(5) 0.075(6) -0.009(4) 0.038(6) 0.024(5)
C18' 0.131(8) 0.032(6) 0.081(7) 0.005(6) 0.039(7) 0.031(6)
C19' 0.134(13) 0.023(10) 0.105(13) 0.003(10) 0.046(12) 0.035(10)
O4 0.085(3) 0.0304(19) 0.037(2) 0.0068(16) 0.011(2) 0.0153(19)
O2 0.044(2) 0.073(3) 0.035(2) 0.0144(18) 0.0105(16) 0.023(2)
O5 0.132(4) 0.035(2) 0.118(4) 0.021(2) 0.072(3) 0.034(2)
C27 0.111(6) 0.031(5) 0.103(6) 0.020(5) 0.054(5) 0.039(4)
C28 0.098(8) 0.037(7) 0.109(10) 0.016(7) 0.048(8) 0.037(6)
O1 0.043(2) 0.0365(18) 0.0264(17) 0.0040(14) 0.0060(14) 0.0149(15)
N3 0.055(3) 0.028(2) 0.048(3) 0.0049(19) -0.008(2) 0.016(2)
N2 0.036(2) 0.027(2) 0.029(2) 0.0031(16) 0.0061(17) 0.0124(17)
N1 0.037(2) 0.0240(19) 0.030(2) 0.0083(16) 0.0114(17) 0.0119(17)
N4 0.068(3) 0.028(2) 0.053(3) 0.0097(19) 0.032(2) 0.020(2)
C37 0.071(4) 0.048(3) 0.092(4) 0.037(3) 0.040(3) 0.037(3)
C26 0.102(6) 0.059(4) 0.091(5) 0.008(4) 0.000(4) 0.037(4)
C22 0.051(3) 0.041(3) 0.032(3) 0.014(2) 0.012(2) 0.022(2)
C33 0.056(4) 0.051(3) 0.052(3) 0.015(3) 0.004(3) 0.018(3)
C2 0.101(5) 0.053(4) 0.034(4) 0.011(4) 0.018(4) 0.013(4)
C24 0.058(3) 0.034(3) 0.042(3) 0.017(2) 0.012(2) 0.018(2)
C31 0.050(3) 0.039(3) 0.042(3) 0.002(2) 0.002(2) 0.021(2)
C35 0.054(3) 0.035(3) 0.046(3) 0.009(2) 0.012(2) 0.017(2)
C5 0.079(5) 0.044(4) 0.028(4) 0.006(4) 0.019(4) 0.007(4)
C39 0.054(4) 0.061(3) 0.054(3) 0.026(3) 0.004(3) 0.015(3)
C18 0.131(9) 0.037(6) 0.087(8) 0.014(6) 0.035(8) 0.025(7)
C4 0.094(5) 0.052(5) 0.030(5) 0.010(5) 0.014(5) 0.015(5)
C23 0.103(5) 0.046(3) 0.040(3) 0.016(3) 0.015(3) 0.024(3)
C29 0.120(7) 0.037(6) 0.101(6) 0.020(6) 0.032(6) 0.035(5)
C25 0.098(5) 0.030(3) 0.068(4) 0.018(3) 0.024(3) 0.022(3)
C10 0.038(3) 0.029(2) 0.027(2) 0.0061(19) 0.007(2) 0.011(2)
C11 0.050(3) 0.024(2) 0.032(3) 0.000(2) 0.013(2) 0.008(2)
C32 0.050(3) 0.032(2) 0.039(3) 0.006(2) 0.002(2) 0.017(2)
C12 0.055(3) 0.033(2) 0.025(2) 0.0031(19) 0.013(2) 0.011(2)
C34 0.057(4) 0.043(3) 0.050(3) 0.014(2) -0.008(3) 0.016(3)
C13 0.054(3) 0.028(2) 0.039(3) 0.005(2) 0.020(2) 0.014(2)
C36 0.065(4) 0.053(3) 0.073(4) 0.039(3) 0.037(3) 0.035(3)
C14 0.072(4) 0.036(3) 0.043(3) -0.003(2) 0.032(3) 0.006(2)
C38 0.061(4) 0.063(4) 0.043(3) 0.019(3) 0.014(3) 0.010(3)
C15 0.047(3) 0.063(3) 0.038(3) -0.005(3) 0.013(3) 0.005(3)
C1' 0.134(13) 0.059(12) 0.056(12) 0.003(11) 0.034(12) 0.023(11)
C17 0.115(4) 0.037(3) 0.065(4) -0.007(3) 0.051(3) 0.013(3)
C3 0.103(13) 0.063(11) 0.041(11) 0.003(10) 0.007(12) 0.010(12)
C20 0.043(3) 0.029(2) 0.033(3) 0.005(2) 0.007(2) 0.016(2)
C21 0.050(3) 0.026(2) 0.033(3) 0.0112(19) 0.015(2) 0.016(2)
C19 0.155(13) 0.068(11) 0.115(12) 0.028(11) 0.051(11) 0.024(11)
C7 0.049(3) 0.034(2) 0.028(3) 0.010(2) 0.009(2) 0.010(2)
C30 0.052(3) 0.036(3) 0.044(3) 0.000(2) -0.002(3) 0.020(2)
C8 0.045(3) 0.023(2) 0.034(3) 0.0058(19) 0.009(2) 0.008(2)
C9 0.036(3) 0.030(2) 0.028(2) 0.0053(19) 0.007(2) 0.014(2)
C16 0.084(5) 0.121(6) 0.030(4) -0.023(4) 0.017(4) -0.010(5)

loop_
_atom_type_symbol
_atom_type_description
_atom_type_scat_dispersion_real
_atom_type_scat_dispersion_imag
_atom_type_scat_source
C C 0.0148 0.0070 'International Tables Vol C Tables 4.2.6.8 and 6.1.1.4'
H H 0.0000 0.0000 'International Tables Vol C Tables 4.2.6.8 and 6.1.1.4'
Fe Fe -0.2784 2.5795 'International Tables Vol C Tables 4.2.6.8 and 6.1.1.4'
N N 0.0253 0.0136 'International Tables Vol C Tables 4.2.6.8 and 6.1.1.4'
O O 0.0412 0.0250 'International Tables Vol C Tables 4.2.6.8 and 6.1.1.4'
S S 0.2924 0.4247 'International Tables Vol C Tables 4.2.6.8 and 6.1.1.4'
Cl Cl 0.3294 0.5404 'International Tables Vol C Tables 4.2.6.8 and 6.1.1.4'

loop_
_geom_angle_atom_site_label_1
_geom_angle_atom_site_label_2
_geom_angle_atom_site_label_3
_geom_angle
_geom_angle_site_symmetry_1
_geom_angle_site_symmetry_3
_geom_angle_publ_flag
O2 Fe1 N3 87.96(16) . . ?
O2 Fe1 N2 87.93(15) . . ?
O2 Fe1 N1 168.80(15) . . ?
O2 Fe1 N4 90.90(16) . 1_455 ?
O1 Fe1 O2 102.32(14) . . ?
O1 Fe1 N3 86.06(15) . . ?
O1 Fe1 N2 169.21(14) . . ?
O1 Fe1 N1 88.88(13) . . ?
O1 Fe1 N4 89.34(15) . 1_455 ?
N3 Fe1 N4 174.91(18) . 1_455 ?
N2 Fe1 N3 90.98(16) . . ?
N2 Fe1 N4 93.93(16) . 1_455 ?
N1 Fe1 N3 92.45(16) . . ?
N1 Fe1 N2 80.88(14) . . ?
N1 Fe1 N4 89.63(16) . 1_455 ?
C29 Cl2 Cl2 132.0(10) . 2_556 ?
C4' S4' C5' 94.7(3) . . ?
C4' S2' C3' 99.8(4) . . ?
C2' S1' C1 102.5(4) . . ?
C2' S3' C5' 95.1(3) . . ?
S2' C3' H3'A 109.5 . . ?
S2' C3' H3'B 109.5 . . ?
S2' C3' H3'C 109.5 . . ?
H3'A C3' H3'B 109.5 . . ?
H3'A C3' H3'C 109.5 . . ?
H3'B C3' H3'C 109.5 . . ?
S2' C4' S4' 118.1(4) . . ?
C2' C4' S4' 118.0(5) . . ?
C2' C4' S2' 123.8(5) . . ?
S3' C5' S4' 114.9(3) . . ?
C6 C5' S4' 123.7(5) . . ?
C6 C5' S3' 121.4(5) . . ?
C5' C6 S5 121.5(5) . . ?
C5' C6 S6 123.4(5) . . ?
S5 C6 S6 114.9(3) . . ?
C5 C6 S5 129.9(9) . . ?
C5 C6 S6 114.2(9) . . ?
S1' C1 H1A 109.5 . . ?
S1' C1 H1B 109.5 . . ?
S1' C1 H1C 109.5 . . ?
H1A C1 H1B 109.5 . . ?
H1A C1 H1C 109.5 . . ?
H1B C1 H1C 109.5 . . ?
S1' C2' S3' 119.6(4) . . ?
C4' C2' S1' 123.3(5) . . ?
C4' C2' S3' 117.0(5) . . ?
C12 S5 C6 95.0(2) . . ?
C4 S2 C3 97.5(16) . . ?
C2 S1 C1' 103.7(19) . . ?
C4 S4 C5 98.1(7) . . ?
C7 S6 C6 95.2(2) . . ?
C2 S3 C5 96.3(9) . . ?
C24 O3 C25 116.1(4) . . ?
C17 O6 C18 133.6(13) . . ?
C18' O6' C17 108.1(19) . . ?
O6' C18' H18A 107.4 . . ?
O6' C18' H18B 107.4 . . ?
O6' C18' C19' 119.9(19) . . ?
H18A C18' H18B 106.9 . . ?
C19' C18' H18A 107.4 . . ?
C19' C18' H18B 107.4 . . ?
C18' C19' H19A 109.5 . . ?
C18' C19' H19B 109.5 . . ?
C18' C19' H19C 109.5 . . ?
H19A C19' H19B 109.5 . . ?
H19A C19' H19C 109.5 . . ?
H19B C19' H19C 109.5 . . ?
C15 O2 Fe1 130.8(4) . . ?
C17 O5 C27 130.3(7) . . ?
O5 C27 H27A 108.0 . . ?
O5 C27 H27B 108.0 . . ?
O5 C27 C28 117.2(12) . . ?
H27A C27 H27B 107.2 . . ?
C28 C27 H27A 108.0 . . ?
C28 C27 H27B 108.0 . . ?
C27 C28 H28A 109.5 . . ?
C27 C28 H28B 109.5 . . ?
C27 C28 H28C 109.5 . . ?
H28A C28 H28B 109.5 . . ?
H28A C28 H28C 109.5 . . ?
H28B C28 H28C 109.5 . . ?
C22 O1 Fe1 132.3(3) . . ?
C34 N3 Fe1 121.6(4) . . ?
C34 N3 C30 115.9(5) . . ?
C30 N3 Fe1 122.5(4) . . ?
C13 N2 Fe1 126.0(3) . . ?
C13 N2 C9 119.7(4) . . ?
C9 N2 Fe1 114.1(3) . . ?
C10 N1 Fe1 114.2(3) . . ?
C20 N1 Fe1 125.9(3) . . ?
C20 N1 C10 119.8(4) . . ?
C37 N4 Fe1 121.7(4) . 1_655 ?
C37 N4 C38 113.9(5) . . ?
C38 N4 Fe1 124.3(4) . 1_655 ?
N4 C37 H37 117.1 . . ?
N4 C37 C36 125.8(5) . . ?
C36 C37 H37 117.1 . . ?
H26A C26 H26B 109.5 . . ?
H26A C26 H26C 109.5 . . ?
H26B C26 H26C 109.5 . . ?
C25 C26 H26A 109.5 . . ?
C25 C26 H26B 109.5 . . ?
C25 C26 H26C 109.5 . . ?
O1 C22 C23 113.8(4) . . ?
O1 C22 C21 122.1(4) . . ?
C21 C22 C23 124.1(5) . . ?
C32 C33 H33 119.7 . . ?
C34 C33 H33 119.7 . . ?
C34 C33 C32 120.7(6) . . ?
S1 C2 S3 121.1(12) . . ?
C4 C2 S1 120.0(13) . . ?
C4 C2 S3 118.4(12) . . ?
O3 C24 C21 114.6(5) . . ?
O4 C24 O3 121.2(5) . . ?
O4 C24 C21 124.2(5) . . ?
C32 C31 H31 119.7 . . ?
C30 C31 H31 119.7 . . ?
C30 C31 C32 120.5(5) . . ?
C39 C35 C32 123.3(5) . . ?
C39 C35 C36 115.3(5) . . ?
C36 C35 C32 121.4(5) . . ?
C6 C5 S4 119.4(11) . . ?
C6 C5 S3 128.9(12) . . ?
S3 C5 S4 111.7(8) . . ?
C35 C39 H39 119.8 . . ?
C38 C39 C35 120.4(5) . . ?
C38 C39 H39 119.8 . . ?
O6 C18 H18C 101.3 . . ?
O6 C18 H18D 101.3 . . ?
O6 C18 C19 143(2) . . ?
H18C C18 H18D 104.5 . . ?
C19 C18 H18C 101.3 . . ?
C19 C18 H18D 101.3 . . ?
S4 C4 S2 117.3(10) . . ?
C2 C4 S2 127.2(12) . . ?
C2 C4 S4 115.1(11) . . ?
C22 C23 H23A 109.5 . . ?
C22 C23 H23B 109.5 . . ?
C22 C23 H23C 109.5 . . ?
H23A C23 H23B 109.5 . . ?
H23A C23 H23C 109.5 . . ?
H23B C23 H23C 109.5 . . ?
Cl1 C29 Cl2 111.1(12) . . ?
Cl1 C29 H29A 109.4 . . ?
Cl1 C29 H29B 109.4 . . ?
Cl2 C29 H29A 109.4 . . ?
Cl2 C29 H29B 109.4 . . ?
H29A C29 H29B 108.0 . . ?
O3 C25 H25A 109.4 . . ?
O3 C25 H25B 109.4 . . ?
C26 C25 O3 111.4(6) . . ?
C26 C25 H25A 109.4 . . ?
C26 C25 H25B 109.4 . . ?
H25A C25 H25B 108.0 . . ?
C11 C10 N1 125.3(4) . . ?
C11 C10 C9 119.6(4) . . ?
C9 C10 N1 115.1(4) . . ?
C10 C11 H11 119.8 . . ?
C10 C11 C12 120.4(4) . . ?
C12 C11 H11 119.8 . . ?
C33 C32 C35 123.6(5) . . ?
C31 C32 C33 115.3(6) . . ?
C31 C32 C35 121.0(5) . . ?
C11 C12 S5 123.5(4) . . ?
C11 C12 C7 119.2(4) . . ?
C7 C12 S5 117.3(4) . . ?
N3 C34 C33 124.3(5) . . ?
N3 C34 H34 117.8 . . ?
C33 C34 H34 117.8 . . ?
N2 C13 H13 116.6 . . ?
N2 C13 C14 126.8(5) . . ?
C14 C13 H13 116.6 . . ?
C37 C36 C35 119.9(5) . . ?
C37 C36 H36 120.0 . . ?
C35 C36 H36 120.0 . . ?
C13 C14 C15 122.9(5) . . ?
C13 C14 C17 113.3(5) . . ?
C15 C14 C17 123.7(5) . . ?
N4 C38 C39 124.7(5) . . ?
N4 C38 H38 117.7 . . ?
C39 C38 H38 117.7 . . ?
O2 C15 C14 124.0(5) . . ?
O2 C15 C16 113.6(6) . . ?
C14 C15 C16 122.4(6) . . ?
S1 C1' H1'A 109.5 . . ?
S1 C1' H1'B 109.5 . . ?
S1 C1' H1'C 109.5 . . ?
H1'A C1' H1'B 109.5 . . ?
H1'A C1' H1'C 109.5 . . ?
H1'B C1' H1'C 109.5 . . ?
O6 C17 O5 112.3(8) . . ?
O6 C17 C14 127.6(7) . . ?
O5 C17 O6' 135.0(7) . . ?
O5 C17 C14 118.7(5) . . ?
C14 C17 O6' 102.2(8) . . ?
S2 C3 H3A 109.5 . . ?
S2 C3 H3B 109.5 . . ?
S2 C3 H3C 109.5 . . ?
H3A C3 H3B 109.5 . . ?
H3A C3 H3C 109.5 . . ?
H3B C3 H3C 109.5 . . ?
N1 C20 H20 116.8 . . ?
N1 C20 C21 126.4(4) . . ?
C21 C20 H20 116.8 . . ?
C22 C21 C24 125.1(4) . . ?
C22 C21 C20 124.0(4) . . ?
C20 C21 C24 110.8(4) . . ?
C18 C19 H19D 109.5 . . ?
C18 C19 H19E 109.5 . . ?
C18 C19 H19F 109.5 . . ?
H19D C19 H19E 109.5 . . ?
H19D C19 H19F 109.5 . . ?
H19E C19 H19F 109.5 . . ?
C12 C7 S6 115.7(4) . . ?
C8 C7 S6 123.0(4) . . ?
C8 C7 C12 121.2(4) . . ?
N3 C30 C31 123.3(6) . . ?
N3 C30 H30 118.4 . . ?
C31 C30 H30 118.4 . . ?
C7 C8 H8 120.3 . . ?
C7 C8 C9 119.4(4) . . ?
C9 C8 H8 120.3 . . ?
C10 C9 N2 114.9(4) . . ?
C8 C9 N2 124.9(4) . . ?
C8 C9 C10 120.2(4) . . ?
C15 C16 H16A 109.5 . . ?
C15 C16 H16B 109.5 . . ?
C15 C16 H16C 109.5 . . ?
H16A C16 H16B 109.5 . . ?
H16A C16 H16C 109.5 . . ?
H16B C16 H16C 109.5 . . ?

loop_
_geom_bond_atom_site_label_1
_geom_bond_atom_site_label_2
_geom_bond_distance
_geom_bond_site_symmetry_2
_geom_bond_publ_flag
Fe1 O2 1.995(4) . ?
Fe1 O1 1.973(3) . ?
Fe1 N3 2.117(5) . ?
Fe1 N2 2.014(4) . ?
Fe1 N1 2.009(4) . ?
Fe1 N4 2.130(5) 1_455 ?
Cl1 C29 1.71(2) . ?
Cl2 Cl2 2.057(9) 2_556 ?
Cl2 C29 1.82(2) . ?
S4' C4' 1.753(7) . ?
S4' C5' 1.764(6) . ?
S2' C3' 1.831(9) . ?
S2' C4' 1.753(7) . ?
S1' C1 1.799(12) . ?
S1' C2' 1.744(7) . ?
S3' C5' 1.762(7) . ?
S3' C2' 1.754(6) . ?
C3' H3'A 0.9800 . ?
C3' H3'B 0.9800 . ?
C3' H3'C 0.9800 . ?
C4' C2' 1.350(10) . ?
C5' C6 1.332(8) . ?
C6 S5 1.756(5) . ?
C6 S6 1.759(5) . ?
C6 C5 1.356(11) . ?
C1 H1A 0.9800 . ?
C1 H1B 0.9800 . ?
C1 H1C 0.9800 . ?
S5 C12 1.745(5) . ?
S2 C4 1.766(11) . ?
S2 C3 1.835(14) . ?
S1 C2 1.747(11) . ?
S1 C1' 1.798(15) . ?
S4 C5 1.777(11) . ?
S4 C4 1.753(12) . ?
S6 C7 1.759(5) . ?
S3 C2 1.760(11) . ?
S3 C5 1.777(11) . ?
O3 C24 1.339(6) . ?
O3 C25 1.450(6) . ?
O6 C18 1.433(15) . ?
O6 C17 1.258(9) . ?
O6' C18' 1.446(17) . ?
O6' C17 1.518(17) . ?
C18' H18A 0.9900 . ?
C18' H18B 0.9900 . ?
C18' C19' 1.545(9) . ?
C19' H19A 0.9800 . ?
C19' H19B 0.9800 . ?
C19' H19C 0.9800 . ?
O4 C24 1.216(6) . ?
O2 C15 1.273(7) . ?
O5 C27 1.466(10) . ?
O5 C17 1.276(8) . ?
C27 H27A 0.9900 . ?
C27 H27B 0.9900 . ?
C27 C28 1.546(9) . ?
C28 H28A 0.9800 . ?
C28 H28B 0.9800 . ?
C28 H28C 0.9800 . ?
O1 C22 1.281(6) . ?
N3 C34 1.334(7) . ?
N3 C30 1.346(7) . ?
N2 C13 1.312(6) . ?
N2 C9 1.421(6) . ?
N1 C10 1.419(6) . ?
N1 C20 1.309(6) . ?
N4 Fe1 2.130(5) 1_655 ?
N4 C37 1.325(7) . ?
N4 C38 1.339(7) . ?
C37 H37 0.9500 . ?
C37 C36 1.372(8) . ?
C26 H26A 0.9800 . ?
C26 H26B 0.9800 . ?
C26 H26C 0.9800 . ?
C26 C25 1.441(9) . ?
C22 C23 1.498(7) . ?
C22 C21 1.402(7) . ?
C33 H33 0.9500 . ?
C33 C32 1.395(8) . ?
C33 C34 1.357(8) . ?
C2 C4 1.356(13) . ?
C24 C21 1.480(7) . ?
C31 H31 0.9500 . ?
C31 C32 1.392(7) . ?
C31 C30 1.375(7) . ?
C35 C39 1.384(8) . ?
C35 C32 1.461(8) . ?
C35 C36 1.388(7) . ?
C39 H39 0.9500 . ?
C39 C38 1.379(9) . ?
C18 H18C 0.9900 . ?
C18 H18D 0.9900 . ?
C18 C19 1.543(9) . ?
C23 H23A 0.9800 . ?
C23 H23B 0.9800 . ?
C23 H23C 0.9800 . ?
C29 H29A 0.9900 . ?
C29 H29B 0.9900 . ?
C25 H25A 0.9900 . ?
C25 H25B 0.9900 . ?
C10 C11 1.388(6) . ?
C10 C9 1.409(6) . ?
C11 H11 0.9500 . ?
C11 C12 1.391(6) . ?
C12 C7 1.401(7) . ?
C34 H34 0.9500 . ?
C13 H13 0.9500 . ?
C13 C14 1.407(7) . ?
C36 H36 0.9500 . ?
C14 C15 1.408(8) . ?
C14 C17 1.480(8) . ?
C38 H38 0.9500 . ?
C15 C16 1.529(8) . ?
C1' H1'A 0.9800 . ?
C1' H1'B 0.9800 . ?
C1' H1'C 0.9800 . ?
C3 H3A 0.9800 . ?
C3 H3B 0.9800 . ?
C3 H3C 0.9800 . ?
C20 H20 0.9500 . ?
C20 C21 1.430(6) . ?
C19 H19D 0.9800 . ?
C19 H19E 0.9800 . ?
C19 H19F 0.9800 . ?
C7 C8 1.376(7) . ?
C30 H30 0.9500 . ?
C8 H8 0.9500 . ?
C8 C9 1.392(6) . ?
C16 H16A 0.9800 . ?
C16 H16B 0.9800 . ?
C16 H16C 0.9800 . ?
